data_4038638
loop_
_publ_author_name
'Hosseini, Seyyedamirhossein'
'Thapa, Bishnu'
'Medeiros, Maria Jose'
'Pasciak, Erick M.'
'Pence, Michael A.'
'Twum, Eric B.'
'Karty, Jonathan A.'
'Gao, Xinfeng'
'Mubarak, Mohammad S.'
'Raghavachari, Krishnan'
'Peters, Dennis G.'

_publ_section_title
;
 Electrosynthesis of a Biaurone by Controlled Dimerization of Flavone:
 Mechanistic Insight and Large-Scale Application.
;
_journal_name_full 'The Journal of organic chemistry'
_journal_paper_doi 10.1021/acs.joc.0c01220
_journal_year 2020
_chemical_formula_moiety 'C30 H18 O4'
_chemical_formula_sum 'C30 H18 O4'
_chemical_formula_weight 442.47
_space_group_IT_number 61
_space_group_name_Hall '-P 2ac 2ab'
_space_group_name_H-M_alt 'P b c a'
_symmetry_cell_setting orthorhombic
_symmetry_space_group_name_H-M 'P b c a'
_atom_sites_solution_hydrogens difmap
_atom_sites_solution_primary other
_audit_creation_date 2018-06-17
_audit_creation_method CRYSTALS_ver_14.61_build_6236
_cell_angle_alpha 90
_cell_angle_beta 90
_cell_angle_gamma 90
_cell_formula_units_Z 8
_cell_length_a 10.1603(6)
_cell_length_b 14.3842(7)
_cell_length_c 29.7704(18)
_cell_measurement_reflns_used 6771
_cell_measurement_temperature 173
_cell_measurement_theta_max 26
_cell_measurement_theta_min 2
_cell_volume 4350.9(4)
_computing_cell_refinement 'Apex2 (Bruker AXS, 2006)'
_computing_data_collection 'Apex2 (Bruker AXS, 2006)'
_computing_data_reduction 'Apex2 (Bruker AXS, 2006)'
_computing_molecular_graphics 'CAMERON (Watkin et al., 1996)'
_computing_publication_material 'CRYSTALS (Betteridge et al., 2003)'
_computing_structure_refinement 'CRYSTALS (Betteridge et al., 2003)'
_computing_structure_solution 'Superflip (Palatinus & Chapuis, 2007)'
_diffrn_ambient_temperature 173
_diffrn_measured_fraction_theta_full 0.998
_diffrn_measured_fraction_theta_max 0.993
_diffrn_measurement_device Area
_diffrn_measurement_device_type 'Bruker Kappa Apex2'
_diffrn_measurement_method '\f & \w scans'
_diffrn_radiation_monochromator graphite
_diffrn_radiation_type 'Mo K\a'
_diffrn_radiation_wavelength 0.71073
_diffrn_reflns_av_R_equivalents 0.055
_diffrn_reflns_limit_h_max 12
_diffrn_reflns_limit_h_min -12
_diffrn_reflns_limit_k_max 17
_diffrn_reflns_limit_k_min -8
_diffrn_reflns_limit_l_max 32
_diffrn_reflns_limit_l_min -37
_diffrn_reflns_number 32369
_diffrn_reflns_theta_full 26.046
_diffrn_reflns_theta_max 26.577
_diffrn_reflns_theta_min 1.368
_diffrn_standards_number 0
_exptl_absorpt_coefficient_mu 0.089
_exptl_absorpt_correction_T_max 0.99
_exptl_absorpt_correction_T_min 0.99
_exptl_absorpt_correction_type multi-scan
_exptl_absorpt_process_details 'SADABS (Siemens, 1996)'
_exptl_crystal_colour yellow
_exptl_crystal_density_diffrn 1.351
_exptl_crystal_density_method 'not measured'
_exptl_crystal_description rod
_exptl_crystal_F_000 1840
_exptl_crystal_size_max 0.300
_exptl_crystal_size_mid 0.100
_exptl_crystal_size_min 0.100
_refine_diff_density_max 0.41
_refine_diff_density_min -0.48
_refine_ls_extinction_method None
_refine_ls_goodness_of_fit_ref 0.9672
_refine_ls_hydrogen_treatment constr
_refine_ls_matrix_type full
_refine_ls_number_parameters 307
_refine_ls_number_reflns 4498
_refine_ls_number_restraints 0
_refine_ls_R_factor_all 0.0759
_refine_ls_R_factor_gt 0.0436
_refine_ls_shift/su_max 0.0005007
_refine_ls_shift/su_mean 0.0000759
_refine_ls_structure_factor_coef Fsqd
_refine_ls_weighting_details
;
 Method= Modified Sheldrick 
 w=1/[\s^2^(F^2^) + ( 0.04P)^2^ + 1.92P] 
 ,where P=(max(Fo^2^,0) + 2Fc^2^)/3 
;
_refine_ls_weighting_scheme calc
_refine_ls_wR_factor_all 0.1038
_refine_ls_wR_factor_gt 0.0895
_refine_ls_wR_factor_ref 0.1036
_reflns_limit_h_max 12
_reflns_limit_h_min 0
_reflns_limit_k_max 17
_reflns_limit_k_min 0
_reflns_limit_l_max 37
_reflns_limit_l_min 0
_reflns_number_gt 3130
_reflns_number_total 4516
_reflns_threshold_expression I>2.0\s(I)
_oxford_diffrn_Wilson_B_factor 0.00
_oxford_diffrn_Wilson_scale 0.00
_oxford_refine_ls_r_factor_ref 0.0758
_oxford_refine_ls_scale 0.11755(4)
_oxford_reflns_number_all 4499
_oxford_reflns_threshold_expression_ref I>-3.0\s(I)
_oxford_structure_analysis_title 'mo_18062_0m in Pbca'
_cod_data_source_file jo0c01220_si_002.cif
_cod_data_source_block 18062
_cod_depositor_comments
;
The following automatic conversions were performed:

data item '_atom_sites_solution_primary' value 'Other' was changed to
'other' in accordance with the
/home/data/users/saulius/crontab/automatic-downloads/rss-feeds/ACS/lib/dictionaries/cif_core.dic
dictionary named 'cif_core.dic' version 2.4.2 last updated on
2011-04-26.

Automatic conversion script
Id: cif_fix_values 7556 2019-12-06 15:28:31Z antanas 
;
_cod_original_sg_symbol_H-M 'P b c a '
_cod_database_code 4038638

loop_
_symmetry_equiv_pos_as_xyz
x,y,z
-x,-y,-z
x,-y+1/2,z+1/2
-x,y+1/2,-z+1/2
-x+1/2,-y,z+1/2
x+1/2,y,-z+1/2
x+1/2,-y+1/2,-z
-x+1/2,y+1/2,z

loop_
_atom_site_label
_atom_site_type_symbol
_atom_site_fract_x
_atom_site_fract_y
_atom_site_fract_z
_atom_site_U_iso_or_equiv
_atom_site_occupancy
_atom_site_adp_type
_atom_site_refinement_flags_posn
_atom_site_refinement_flags_adp
_atom_site_refinement_flags_occupancy
_atom_site_disorder_assembly
_atom_site_disorder_group
_atom_site_attached_hydrogens
O1 O 0.99785(13) 0.55904(8) 0.56167(4) 0.0322 1.0000 Uani . . . . . .
O2 O 0.90374(14) 0.53161(9) 0.67533(4) 0.0374 1.0000 Uani . . . . . .
O3 O 0.61870(11) 0.69780(8) 0.68890(4) 0.0284 1.0000 Uani . . . . . .
O4 O 0.62981(14) 0.57454(9) 0.58635(5) 0.0412 1.0000 Uani . . . . . .
C1 C 0.87744(17) 0.67829(11) 0.59970(6) 0.0250 1.0000 Uani . . . . . .
C2 C 0.93347(17) 0.59390(11) 0.59971(6) 0.0265 1.0000 Uani . . . . . .
C3 C 0.94325(17) 0.52387(11) 0.63661(6) 0.0266 1.0000 Uani . . . . . .
C4 C 1.01699(17) 0.44722(11) 0.61663(6) 0.0265 1.0000 Uani . . . . . .
C5 C 1.06308(18) 0.36318(12) 0.63390(7) 0.0337 1.0000 Uani . . . . . .
C6 C 1.13612(19) 0.30684(12) 0.60614(7) 0.0389 1.0000 Uani . . . . . .
C7 C 1.1617(2) 0.33302(12) 0.56174(7) 0.0394 1.0000 Uani . . . . . .
C8 C 1.1179(2) 0.41661(12) 0.54425(7) 0.0365 1.0000 Uani . . . . . .
C9 C 1.04627(18) 0.47215(11) 0.57298(6) 0.0281 1.0000 Uani . . . . . .
C10 C 0.88448(18) 0.74778(11) 0.56295(6) 0.0260 1.0000 Uani . . . . . .
C11 C 0.7796(2) 0.80869(13) 0.55619(7) 0.0378 1.0000 Uani . . . . . .
C12 C 0.7868(2) 0.87703(14) 0.52373(7) 0.0468 1.0000 Uani . . . . . .
C13 C 0.8985(2) 0.88771(13) 0.49806(7) 0.0430 1.0000 Uani . . . . . .
C14 C 1.0028(2) 0.82781(13) 0.50438(7) 0.0420 1.0000 Uani . . . . . .
C15 C 0.99570(19) 0.75808(13) 0.53637(7) 0.0345 1.0000 Uani . . . . . .
C16 C 0.80648(17) 0.70880(11) 0.64113(6) 0.0238 1.0000 Uani . . . . . .
C17 C 0.68681(17) 0.67400(11) 0.64972(6) 0.0247 1.0000 Uani . . . . . .
C18 C 0.60408(18) 0.60795(11) 0.62301(6) 0.0279 1.0000 Uani . . . . . .
C19 C 0.48479(18) 0.59691(11) 0.65014(6) 0.0282 1.0000 Uani . . . . . .
C20 C 0.36729(19) 0.54729(12) 0.64409(7) 0.0361 1.0000 Uani . . . . . .
C21 C 0.27048(19) 0.55709(13) 0.67599(7) 0.0378 1.0000 Uani . . . . . .
C22 C 0.28784(18) 0.61462(12) 0.71311(7) 0.0371 1.0000 Uani . . . . . .
C23 C 0.40303(18) 0.66330(12) 0.71996(7) 0.0328 1.0000 Uani . . . . . .
C24 C 0.49873(17) 0.65193(11) 0.68758(6) 0.0261 1.0000 Uani . . . . . .
C25 C 0.87488(17) 0.77767(11) 0.67015(6) 0.0243 1.0000 Uani . . . . . .
C26 C 1.01124(18) 0.77259(12) 0.67532(6) 0.0299 1.0000 Uani . . . . . .
C27 C 1.07661(19) 0.83275(13) 0.70390(7) 0.0352 1.0000 Uani . . . . . .
C28 C 1.00800(19) 0.90014(12) 0.72710(6) 0.0350 1.0000 Uani . . . . . .
C29 C 0.87358(19) 0.90846(12) 0.72081(7) 0.0355 1.0000 Uani . . . . . .
C30 C 0.80752(18) 0.84738(11) 0.69280(6) 0.0307 1.0000 Uani . . . . . .
H51 H 1.0439 0.3455 0.6640 0.0420 1.0000 Uiso R . . . . .
H61 H 1.1703 0.2499 0.6173 0.0458 1.0000 Uiso R . . . . .
H71 H 1.2104 0.2921 0.5430 0.0475 1.0000 Uiso R . . . . .
H81 H 1.1354 0.4354 0.5142 0.0433 1.0000 Uiso R . . . . .
H111 H 0.7027 0.8035 0.5742 0.0464 1.0000 Uiso R . . . . .
H121 H 0.7140 0.9174 0.5192 0.0545 1.0000 Uiso R . . . . .
H131 H 0.9029 0.9357 0.4762 0.0518 1.0000 Uiso R . . . . .
H141 H 1.0798 0.8343 0.4866 0.0505 1.0000 Uiso R . . . . .
H151 H 1.0678 0.7169 0.5404 0.0406 1.0000 Uiso R . . . . .
H201 H 0.3554 0.5081 0.6187 0.0425 1.0000 Uiso R . . . . .
H211 H 0.1900 0.5242 0.6726 0.0443 1.0000 Uiso R . . . . .
H221 H 0.2184 0.6203 0.7343 0.0439 1.0000 Uiso R . . . . .
H231 H 0.4162 0.7018 0.7455 0.0384 1.0000 Uiso R . . . . .
H261 H 1.0595 0.7275 0.6588 0.0354 1.0000 Uiso R . . . . .
H271 H 1.1691 0.8275 0.7078 0.0435 1.0000 Uiso R . . . . .
H281 H 1.0525 0.9407 0.7472 0.0412 1.0000 Uiso R . . . . .
H291 H 0.8266 0.9559 0.7362 0.0422 1.0000 Uiso R . . . . .
H301 H 0.7152 0.8535 0.6887 0.0370 1.0000 Uiso R . . . . .

loop_
_atom_site_aniso_label
_atom_site_aniso_U_11
_atom_site_aniso_U_22
_atom_site_aniso_U_33
_atom_site_aniso_U_23
_atom_site_aniso_U_13
_atom_site_aniso_U_12
O1 0.0465(8) 0.0246(6) 0.0255(7) 0.0010(5) 0.0026(6) 0.0095(6)
O2 0.0507(9) 0.0337(7) 0.0278(8) 0.0059(6) 0.0049(7) 0.0056(6)
O3 0.0268(7) 0.0298(6) 0.0284(7) -0.0049(5) 0.0021(5) -0.0063(5)
O4 0.0477(9) 0.0431(8) 0.0329(8) -0.0093(7) -0.0028(7) -0.0040(6)
C1 0.0285(9) 0.0226(8) 0.0239(10) -0.0011(7) -0.0027(8) -0.0015(7)
C2 0.0316(10) 0.0251(8) 0.0227(10) -0.0024(7) 0.0013(8) -0.0003(7)
C3 0.0278(9) 0.0240(8) 0.0280(11) -0.0002(8) -0.0023(8) -0.0017(7)
C4 0.0276(9) 0.0222(8) 0.0295(10) 0.0008(7) -0.0031(8) -0.0019(7)
C5 0.0362(11) 0.0234(8) 0.0414(12) 0.0067(8) -0.0004(9) -0.0023(7)
C6 0.0389(11) 0.0213(8) 0.0566(15) 0.0054(9) -0.0014(10) 0.0040(8)
C7 0.0387(11) 0.0255(9) 0.0540(14) -0.0072(9) 0.0037(10) 0.0043(8)
C8 0.0452(12) 0.0294(9) 0.0348(12) -0.0041(8) 0.0032(10) 0.0031(8)
C9 0.0333(10) 0.0199(8) 0.0310(11) -0.0009(8) -0.0050(8) 0.0000(7)
C10 0.0360(10) 0.0206(8) 0.0213(10) -0.0017(7) -0.0012(8) -0.0004(7)
C11 0.0457(12) 0.0326(10) 0.0350(12) 0.0060(9) 0.0069(10) 0.0106(9)
C12 0.0616(15) 0.0345(10) 0.0444(14) 0.0120(10) 0.0039(11) 0.0164(10)
C13 0.0676(15) 0.0270(9) 0.0344(13) 0.0097(9) -0.0002(11) -0.0030(9)
C14 0.0477(12) 0.0398(11) 0.0385(12) 0.0082(9) 0.0069(10) -0.0079(10)
C15 0.0374(11) 0.0317(9) 0.0346(11) 0.0060(8) 0.0018(9) 0.0018(8)
C16 0.0302(9) 0.0194(7) 0.0218(10) 0.0017(7) -0.0009(7) 0.0027(7)
C17 0.0303(10) 0.0232(8) 0.0205(10) -0.0018(7) -0.0002(7) 0.0015(7)
C18 0.0389(11) 0.0232(8) 0.0216(10) 0.0003(7) -0.0077(8) 0.0024(7)
C19 0.0312(10) 0.0214(8) 0.0320(11) 0.0045(7) -0.0074(8) -0.0014(7)
C20 0.0412(12) 0.0278(9) 0.0393(12) 0.0022(8) -0.0116(10) -0.0049(8)
C21 0.0300(11) 0.0334(10) 0.0501(13) 0.0043(9) -0.0069(10) -0.0089(8)
C22 0.0309(11) 0.0329(10) 0.0475(13) 0.0059(9) 0.0027(10) -0.0019(8)
C23 0.0371(11) 0.0281(9) 0.0331(11) 0.0000(8) 0.0024(9) -0.0023(8)
C24 0.0274(9) 0.0218(8) 0.0292(10) 0.0039(7) -0.0050(8) -0.0032(7)
C25 0.0309(10) 0.0206(8) 0.0212(9) 0.0027(7) 0.0007(8) -0.0022(7)
C26 0.0306(10) 0.0289(9) 0.0302(10) -0.0041(8) 0.0050(8) -0.0027(8)
C27 0.0305(10) 0.0362(10) 0.0390(12) -0.0013(9) -0.0030(9) -0.0067(8)
C28 0.0427(11) 0.0307(9) 0.0315(11) -0.0047(8) 0.0006(9) -0.0145(9)
C29 0.0416(12) 0.0266(9) 0.0385(12) -0.0079(8) 0.0096(9) -0.0057(8)
C30 0.0303(10) 0.0242(8) 0.0378(12) -0.0032(8) 0.0040(8) -0.0019(7)

loop_
_atom_type_symbol
_atom_type_scat_dispersion_real
_atom_type_scat_dispersion_imag
_atom_type_scat_Cromer_Mann_a1
_atom_type_scat_Cromer_Mann_b1
_atom_type_scat_Cromer_Mann_a2
_atom_type_scat_Cromer_Mann_b2
_atom_type_scat_Cromer_Mann_a3
_atom_type_scat_Cromer_Mann_b3
_atom_type_scat_Cromer_Mann_a4
_atom_type_scat_Cromer_Mann_b4
_atom_type_scat_Cromer_Mann_c
_atom_type_scat_source
C 0.0033 0.0016 2.3100 20.8439 1.0200 10.2075 1.5886 0.5687 0.8650 51.6512 0.2156 'International Tables Vol C 4.2.6.8 and 6.1.1.4'
H 0.0000 0.0000 0.4930 10.5109 0.3229 26.1257 0.1402 3.1424 0.0408 57.7998 0.0030 'International Tables Vol C 4.2.6.8 and 6.1.1.4'
O 0.0106 0.0060 3.0485 13.2771 2.2868 5.7011 1.5463 0.3239 0.8670 32.9089 0.2508 'International Tables Vol C 4.2.6.8 and 6.1.1.4'

loop_
_geom_angle_atom_site_label_1
_geom_angle_site_symmetry_1
_geom_angle_atom_site_label_2
_geom_angle_site_symmetry_2
_geom_angle_atom_site_label_3
_geom_angle_site_symmetry_3
_geom_angle
_geom_angle_publ_flag
C2 . O1 . C9 . 107.00(13) yes
C17 . O3 . C24 . 107.15(13) yes
C2 . C1 . C10 . 126.15(16) yes
C2 . C1 . C16 . 118.06(15) yes
C10 . C1 . C16 . 115.71(14) yes
O1 . C2 . C1 . 121.47(16) yes
O1 . C2 . C3 . 108.78(14) yes
C1 . C2 . C3 . 129.73(16) yes
C2 . C3 . O2 . 127.48(16) yes
C2 . C3 . C4 . 104.12(15) yes
O2 . C3 . C4 . 128.31(16) yes
C3 . C4 . C5 . 132.60(18) yes
C3 . C4 . C9 . 107.34(15) yes
C5 . C4 . C9 . 119.99(17) yes
C4 . C5 . C6 . 118.06(19) yes
C4 . C5 . H51 . 120.7 no
C6 . C5 . H51 . 121.3 no
C5 . C6 . C7 . 120.65(17) yes
C5 . C6 . H61 . 119.7 no
C7 . C6 . H61 . 119.7 no
C6 . C7 . C8 . 121.99(18) yes
C6 . C7 . H71 . 119.0 no
C8 . C7 . H71 . 119.0 no
C7 . C8 . C9 . 116.10(19) yes
C7 . C8 . H81 . 122.7 no
C9 . C8 . H81 . 121.2 no
O1 . C9 . C4 . 112.75(15) yes
O1 . C9 . C8 . 124.04(17) yes
C4 . C9 . C8 . 123.19(16) yes
C1 . C10 . C11 . 119.53(16) yes
C1 . C10 . C15 . 122.12(16) yes
C11 . C10 . C15 . 118.24(16) yes
C10 . C11 . C12 . 120.52(19) yes
C10 . C11 . H111 . 119.8 no
C12 . C11 . H111 . 119.6 no
C11 . C12 . C13 . 120.79(19) yes
C11 . C12 . H121 . 119.6 no
C13 . C12 . H121 . 119.6 no
C12 . C13 . C14 . 119.22(18) yes
C12 . C13 . H131 . 120.1 no
C14 . C13 . H131 . 120.7 no
C13 . C14 . C15 . 120.4(2) yes
C13 . C14 . H141 . 119.7 no
C15 . C14 . H141 . 119.9 no
C10 . C15 . C14 . 120.80(18) yes
C10 . C15 . H151 . 119.4 no
C14 . C15 . H151 . 119.8 no
C1 . C16 . C17 . 119.06(15) yes
C1 . C16 . C25 . 116.73(14) yes
C17 . C16 . C25 . 124.21(16) yes
O3 . C17 . C16 . 121.12(15) yes
O3 . C17 . C18 . 108.69(14) yes
C16 . C17 . C18 . 130.18(16) yes
C17 . C18 . O4 . 127.19(17) yes
C17 . C18 . C19 . 103.91(15) yes
O4 . C18 . C19 . 128.84(16) yes
C18 . C19 . C20 . 133.52(17) yes
C18 . C19 . C24 . 107.42(15) yes
C20 . C19 . C24 . 119.01(17) yes
C19 . C20 . C21 . 117.92(18) yes
C19 . C20 . H201 . 120.8 no
C21 . C20 . H201 . 121.2 no
C20 . C21 . C22 . 121.26(18) yes
C20 . C21 . H211 . 119.4 no
C22 . C21 . H211 . 119.4 no
C21 . C22 . C23 . 121.80(19) yes
C21 . C22 . H221 . 119.0 no
C23 . C22 . H221 . 119.2 no
C22 . C23 . C24 . 115.77(18) yes
C22 . C23 . H231 . 122.3 no
C24 . C23 . H231 . 122.0 no
O3 . C24 . C23 . 122.93(15) yes
O3 . C24 . C19 . 112.80(15) yes
C23 . C24 . C19 . 124.23(16) yes
C16 . C25 . C26 . 119.55(15) yes
C16 . C25 . C30 . 122.20(16) yes
C26 . C25 . C30 . 118.25(16) yes
C25 . C26 . C27 . 120.77(17) yes
C25 . C26 . H261 . 119.4 no
C27 . C26 . H261 . 119.9 no
C26 . C27 . C28 . 120.33(18) yes
C26 . C27 . H271 . 120.0 no
C28 . C27 . H271 . 119.6 no
C27 . C28 . C29 . 119.46(17) yes
C27 . C28 . H281 . 120.4 no
C29 . C28 . H281 . 120.1 no
C28 . C29 . C30 . 120.33(17) yes
C28 . C29 . H291 . 119.5 no
C30 . C29 . H291 . 120.1 no
C25 . C30 . C29 . 120.77(17) yes
C25 . C30 . H301 . 119.4 no
C29 . C30 . H301 . 119.8 no

loop_
_geom_bond_atom_site_label_1
_geom_bond_site_symmetry_1
_geom_bond_atom_site_label_2
_geom_bond_site_symmetry_2
_geom_bond_distance
_geom_bond_publ_flag
O1 . C2 . 1.401(2) yes
O1 . C9 . 1.3847(19) yes
O2 . C3 . 1.226(2) yes
O3 . C17 . 1.399(2) yes
O3 . C24 . 1.387(2) yes
O4 . C18 . 1.221(2) yes
C1 . C2 . 1.341(2) yes
C1 . C10 . 1.483(2) yes
C1 . C16 . 1.495(2) yes
C2 . C3 . 1.494(2) yes
C3 . C4 . 1.460(2) yes
C4 . C5 . 1.395(2) yes
C4 . C9 . 1.380(2) yes
C5 . C6 . 1.375(3) yes
C5 . H51 . 0.950 no
C6 . C7 . 1.399(3) yes
C6 . H61 . 0.950 no
C7 . C8 . 1.384(3) yes
C7 . H71 . 0.950 no
C8 . C9 . 1.378(3) yes
C8 . H81 . 0.950 no
C10 . C11 . 1.395(2) yes
C10 . C15 . 1.388(3) yes
C11 . C12 . 1.380(3) yes
C11 . H111 . 0.950 no
C12 . C13 . 1.377(3) yes
C12 . H121 . 0.950 no
C13 . C14 . 1.379(3) yes
C13 . H131 . 0.950 no
C14 . C15 . 1.385(3) yes
C14 . H141 . 0.950 no
C15 . H151 . 0.950 no
C16 . C17 . 1.340(2) yes
C16 . C25 . 1.487(2) yes
C17 . C18 . 1.497(2) yes
C18 . C19 . 1.465(3) yes
C19 . C20 . 1.403(3) yes
C19 . C24 . 1.374(2) yes
C20 . C21 . 1.374(3) yes
C20 . H201 . 0.950 no
C21 . C22 . 1.392(3) yes
C21 . H211 . 0.950 no
C22 . C23 . 1.379(3) yes
C22 . H221 . 0.950 no
C23 . C24 . 1.379(3) yes
C23 . H231 . 0.950 no
C25 . C26 . 1.396(2) yes
C25 . C30 . 1.389(2) yes
C26 . C27 . 1.383(2) yes
C26 . H261 . 0.950 no
C27 . C28 . 1.379(3) yes
C27 . H271 . 0.950 no
C28 . C29 . 1.384(3) yes
C28 . H281 . 0.950 no
C29 . C30 . 1.385(2) yes
C29 . H291 . 0.950 no
C30 . H301 . 0.950 no

loop_
_geom_torsion_atom_site_label_1
_geom_torsion_atom_site_label_2
_geom_torsion_atom_site_label_3
_geom_torsion_atom_site_label_4
_geom_torsion
_geom_torsion_site_symmetry_1
_geom_torsion_site_symmetry_2
_geom_torsion_site_symmetry_3
_geom_torsion_site_symmetry_4
_geom_torsion_publ_flag
C9 O1 C2 C1 178.88(16) . . . . no
C9 O1 C2 C3 0.03(18) . . . . no
C2 O1 C9 C4 0.20(19) . . . . no
C2 O1 C9 C8 -178.82(17) . . . . no
C24 O3 C17 C16 179.21(15) . . . . no
C24 O3 C17 C18 -1.01(17) . . . . no
C17 O3 C24 C19 1.60(18) . . . . no
C17 O3 C24 C23 -176.53(16) . . . . no
C10 C1 C2 O1 -5.6(3) . . . . no
C10 C1 C2 C3 173.00(17) . . . . no
C16 C1 C2 O1 177.80(15) . . . . no
C16 C1 C2 C3 -3.6(3) . . . . no
C2 C1 C10 C11 149.09(19) . . . . no
C2 C1 C10 C15 -34.7(3) . . . . no
C16 C1 C10 C11 -34.2(2) . . . . no
C16 C1 C10 C15 142.02(17) . . . . no
C2 C1 C16 C17 -76.4(2) . . . . no
C2 C1 C16 C25 104.18(19) . . . . no
C10 C1 C16 C17 106.64(18) . . . . no
C10 C1 C16 C25 -72.8(2) . . . . no
O1 C2 C3 O2 176.56(17) . . . . no
O1 C2 C3 C4 -0.23(18) . . . . no
C1 C2 C3 O2 -2.2(3) . . . . no
C1 C2 C3 C4 -178.95(18) . . . . no
O2 C3 C4 C5 0.3(3) . . . . no
O2 C3 C4 C9 -176.41(18) . . . . no
C2 C3 C4 C5 177.01(19) . . . . no
C2 C3 C4 C9 0.34(19) . . . . no
C3 C4 C5 C6 -177.02(18) . . . . no
C9 C4 C5 C6 -0.7(3) . . . . no
C3 C4 C9 O1 -0.4(2) . . . . no
C3 C4 C9 C8 178.68(17) . . . . no
C5 C4 C9 O1 -177.52(16) . . . . no
C5 C4 C9 C8 1.5(3) . . . . no
C4 C5 C6 C7 -0.8(3) . . . . no
C5 C6 C7 C8 1.5(3) . . . . no
C6 C7 C8 C9 -0.7(3) . . . . no
C7 C8 C9 O1 178.14(17) . . . . no
C7 C8 C9 C4 -0.8(3) . . . . no
C1 C10 C11 C12 176.63(17) . . . . no
C15 C10 C11 C12 0.2(3) . . . . no
C1 C10 C15 C14 -175.49(17) . . . . no
C11 C10 C15 C14 0.8(3) . . . . no
C10 C11 C12 C13 -1.4(3) . . . . no
C11 C12 C13 C14 1.5(3) . . . . no
C12 C13 C14 C15 -0.4(3) . . . . no
C13 C14 C15 C10 -0.7(3) . . . . no
C1 C16 C17 O3 177.59(14) . . . . no
C1 C16 C17 C18 -2.2(3) . . . . no
C25 C16 C17 O3 -3.0(3) . . . . no
C25 C16 C17 C18 177.24(16) . . . . no
C1 C16 C25 C26 -36.5(2) . . . . no
C1 C16 C25 C30 143.92(17) . . . . no
C17 C16 C25 C26 144.14(18) . . . . no
C17 C16 C25 C30 -35.5(3) . . . . no
O3 C17 C18 O4 177.70(16) . . . . no
O3 C17 C18 C19 0.14(18) . . . . no
C16 C17 C18 O4 -2.5(3) . . . . no
C16 C17 C18 C19 179.90(17) . . . . no
O4 C18 C19 C20 0.4(3) . . . . no
O4 C18 C19 C24 -176.71(18) . . . . no
C17 C18 C19 C20 177.94(19) . . . . no
C17 C18 C19 C24 0.80(18) . . . . no
C18 C19 C20 C21 -176.19(18) . . . . no
C24 C19 C20 C21 0.7(3) . . . . no
C18 C19 C24 O3 -1.51(19) . . . . no
C18 C19 C24 C23 176.59(16) . . . . no
C20 C19 C24 O3 -179.15(15) . . . . no
C20 C19 C24 C23 -1.1(3) . . . . no
C19 C20 C21 C22 0.2(3) . . . . no
C20 C21 C22 C23 -0.9(3) . . . . no
C21 C22 C23 C24 0.6(3) . . . . no
C22 C23 C24 O3 178.31(16) . . . . no
C22 C23 C24 C19 0.4(3) . . . . no
C16 C25 C26 C27 -176.67(17) . . . . no
C30 C25 C26 C27 3.0(3) . . . . no
C16 C25 C30 C29 177.74(17) . . . . no
C26 C25 C30 C29 -1.9(3) . . . . no
C25 C26 C27 C28 -1.3(3) . . . . no
C26 C27 C28 C29 -1.4(3) . . . . no
C27 C28 C29 C30 2.5(3) . . . . no
C28 C29 C30 C25 -0.8(3) . . . . no
